data_4130394
loop_
_publ_author_name
'Guti\'errez-Bonet, \'Alvaro'
'Juli\'a-Hern\'andez, Francisco'
'de Luis, Beatriz'
'Martin, Ruben'

_publ_section_title
;
 Pd-Catalyzed C(sp(3))-H Functionalization/Carbenoid Insertion: All-Carbon
 Quaternary Centers via Multiple C-C Bond Formation.
;
_journal_issue 20
_journal_name_full 'Journal of the American Chemical Society'
_journal_page_first 6384
_journal_page_last 6387
_journal_paper_doi 10.1021/jacs.6b02867
_journal_volume 138
_journal_year 2016
_chemical_absolute_configuration ad
_chemical_formula_sum 'C50 H46 P2 Pd'
_chemical_formula_weight 815.21
_space_group_IT_number 4
_space_group_name_Hall 'P 2yb'
_space_group_name_H-M_alt 'P 1 21 1'
_symmetry_cell_setting monoclinic
_symmetry_space_group_name_H-M 'P 1 21 1'
_atom_sites_solution_hydrogens geom
_audit_creation_method SHELXL-2014
_cell_angle_alpha 90
_cell_angle_beta 90.850(3)
_cell_angle_gamma 90
_cell_formula_units_Z 2
_cell_length_a 10.3194(8)
_cell_length_b 8.9387(8)
_cell_length_c 20.8179(14)
_cell_measurement_reflns_used 4131
_cell_measurement_temperature 100(2)
_cell_measurement_theta_max 26.96
_cell_measurement_theta_min 2.19
_cell_volume 1920.1(3)
_computing_cell_refinement 'Bruker APEX2 v2014.9-0'
_computing_data_collection 'Bruker APEX2 v2014.9-0'
_computing_data_reduction 'Bruker SAINT V7.60A'
_computing_molecular_graphics 'Bruker SHELXTL'
_computing_publication_material 'Bruker SHELXTL'
_computing_structure_refinement 'SHELXL-2014 (Sheldrick, 2014)'
_computing_structure_solution Sir2011
_diffrn_ambient_temperature 100(2)
_diffrn_detector_area_resol_mean 512
_diffrn_detector_type '4K CCD area detector APEX II'
_diffrn_measured_fraction_theta_full 1.000
_diffrn_measured_fraction_theta_max 0.980
_diffrn_measurement_device_type 'APEX DUO Kappa 4-axis goniometer'
_diffrn_measurement_method
;
 Fullsphere data collection, phi and omega scans
;
_diffrn_measurement_specimen_support 'magnetic support with MicroMount'
_diffrn_radiation_monochromator 'Quazar MX Multilayer Optics'
_diffrn_radiation_type MoK\a
_diffrn_radiation_wavelength 0.71073
_diffrn_reflns_av_R_equivalents 0.0719
_diffrn_reflns_av_unetI/netI 0.1241
_diffrn_reflns_Laue_measured_fraction_full 1.000
_diffrn_reflns_Laue_measured_fraction_max 0.980
_diffrn_reflns_limit_h_max 9
_diffrn_reflns_limit_h_min -13
_diffrn_reflns_limit_k_max 11
_diffrn_reflns_limit_k_min -11
_diffrn_reflns_limit_l_max 27
_diffrn_reflns_limit_l_min -21
_diffrn_reflns_number 19991
_diffrn_reflns_point_group_measured_fraction_full 0.987
_diffrn_reflns_point_group_measured_fraction_max 0.943
_diffrn_reflns_theta_full 25.242
_diffrn_reflns_theta_max 28.425
_diffrn_reflns_theta_min 0.978
_diffrn_source 'Microfocus source E025 IuS'
_diffrn_source_current 0.6
_diffrn_source_power 50
_diffrn_source_size '0.2 mm x 0.2 mm fine focus'
_diffrn_source_type 'Bruker APEX DUO'
_exptl_absorpt_coefficient_mu 0.602
_exptl_absorpt_correction_T_max 0.994
_exptl_absorpt_correction_T_min 0.729
_exptl_absorpt_correction_type multi-scan
_exptl_absorpt_process_details
; 
 SADABS Version 2008/1 Bruker-Nonius
 Blessing, Acta Cryst. (1995) A51 33-38
;
_exptl_crystal_colour colourless
_exptl_crystal_density_diffrn 1.410
_exptl_crystal_description needle
_exptl_crystal_F_000 844
_exptl_crystal_size_max 0.45
_exptl_crystal_size_mid 0.01
_exptl_crystal_size_min 0.01
_refine_diff_density_max 1.432
_refine_diff_density_min -0.960
_refine_diff_density_rms 0.121
_refine_ls_abs_structure_details
;
 Flack x determined using 2613 quotients [(I+)-(I-)]/[(I+)+(I-)]
 (Parsons, Flack and Wagner, Acta Cryst. B69 (2013) 249-259).
;
_refine_ls_abs_structure_Flack -0.05(3)
_refine_ls_extinction_method none
_refine_ls_goodness_of_fit_ref 1.021
_refine_ls_hydrogen_treatment constr
_refine_ls_matrix_type full
_refine_ls_number_parameters 588
_refine_ls_number_reflns 9103
_refine_ls_number_restraints 332
_refine_ls_restrained_S_all 1.004
_refine_ls_R_factor_all 0.0907
_refine_ls_R_factor_gt 0.0599
_refine_ls_shift/su_max 0.001
_refine_ls_shift/su_mean 0.000
_refine_ls_structure_factor_coef Fsqd
_refine_ls_weighting_details 'w=1/[\s^2^(Fo^2^)+(0.0407P)^2^+2.1916P] where P=(Fo^2^+2Fc^2^)/3'
_refine_ls_weighting_scheme calc
_refine_ls_wR_factor_gt 0.1111
_refine_ls_wR_factor_ref 0.1222
_reflns_Friedel_coverage 0.810
_reflns_Friedel_fraction_full 0.973
_reflns_Friedel_fraction_max 0.900
_reflns_number_gt 7089
_reflns_number_total 9103
_reflns_threshold_expression 'I > 2\s(I)'
_cod_data_source_file ja6b02867_si_003.cif
_cod_data_source_block mo_AGB16_032_0m
_cod_depositor_comments
;
The following automatic conversions were performed:

data item '_exptl_absorpt_correction_type' value 'Multi-scan' was
changed to 'multi-scan' in accordance with the
/home/saulius/struct/COD-crude-data/automatic-downloads/DataCite-retrospective/ACS/depositions/lib/dictionaries/cif_core.dic
dictionary named 'cif_core.dic' version 2.4.2 last updated on
2011-04-26.

data item '_symmetry_cell_setting' value 'Monoclinic' was changed to
'monoclinic' in accordance with the
/home/saulius/struct/COD-crude-data/automatic-downloads/DataCite-retrospective/ACS/depositions/lib/dictionaries/cif_core.dic
dictionary named 'cif_core.dic' version 2.4.2 last updated on
2011-04-26.

Automatic conversion script
Id: cif_fix_values 6909 2019-04-08 15:41:33Z antanas 
;
_cod_original_sg_symbol_H-M P2(1)
_cod_database_code 4130394
_shelx_space_group_comment
;
The symmetry employed for this shelxl refinement is uniquely defined
by the following loop, which should always be used as a source of
symmetry information in preference to the above space-group names.
They are only intended as comments.
;
_shelx_estimated_absorpt_t_min 0.773
_shelx_estimated_absorpt_t_max 0.994
_shelxl_version_number 2014-3

loop_
_space_group_symop_operation_xyz
'x, y, z'
'-x, y+1/2, -z'

loop_
_atom_site_label
_atom_site_type_symbol
_atom_site_fract_x
_atom_site_fract_y
_atom_site_fract_z
_atom_site_U_iso_or_equiv
_atom_site_adp_type
_atom_site_occupancy
_atom_site_site_symmetry_order
_atom_site_calc_flag
_atom_site_refinement_flags_posn
_atom_site_refinement_flags_adp
_atom_site_refinement_flags_occupancy
_atom_site_disorder_assembly
_atom_site_disorder_group
Pd1 Pd 0.87993(5) 0.75034(18) 0.76290(2) 0.01072(13) Uani 1 1 d . . . . .
P1 P 0.75253(19) 0.8578(3) 0.84420(8) 0.0105(4) Uani 1 1 d . . . . .
P2 P 0.7687(2) 0.8329(3) 0.66758(8) 0.0128(4) Uani 1 1 d D . . . .
C1 C 0.9839(8) 0.6427(9) 0.8362(3) 0.0149(17) Uani 1 1 d . . . . .
H1A H 1.0578 0.7060 0.8503 0.018 Uiso 1 1 calc R U . . .
H1B H 0.9272 0.6265 0.8735 0.018 Uiso 1 1 calc R U . . .
C2 C 1.0346(8) 0.4905(10) 0.8115(4) 0.0182(18) Uani 1 1 d . . . . .
C3 C 1.0896(8) 0.5284(10) 0.7463(4) 0.0179(18) Uani 1 1 d . . . . .
C4 C 1.0327(7) 0.6524(10) 0.7153(4) 0.0158(17) Uani 1 1 d . . . . .
C5 C 1.0877(8) 0.6970(10) 0.6567(4) 0.0209(19) Uani 1 1 d . . . . .
H5 H 1.0525 0.7804 0.6341 0.025 Uiso 1 1 calc R U . . .
C6 C 1.1938(8) 0.6200(11) 0.6312(4) 0.025(2) Uani 1 1 d . . . . .
H6 H 1.2311 0.6548 0.5925 0.030 Uiso 1 1 calc R U . . .
C7 C 1.2449(9) 0.4959(12) 0.6608(4) 0.029(2) Uani 1 1 d . . . . .
H7 H 1.3146 0.4422 0.6424 0.035 Uiso 1 1 calc R U . . .
C8 C 1.1907(8) 0.4508(10) 0.7192(4) 0.025(2) Uani 1 1 d . . . . .
H8 H 1.2243 0.3649 0.7405 0.030 Uiso 1 1 calc R U . . .
C9 C 0.9281(8) 0.3762(10) 0.8058(4) 0.025(2) Uani 1 1 d . . . . .
H9A H 0.8902 0.3594 0.8480 0.037 Uiso 1 1 calc R U . . .
H9B H 0.9637 0.2821 0.7896 0.037 Uiso 1 1 calc R U . . .
H9C H 0.8610 0.4128 0.7759 0.037 Uiso 1 1 calc R U . . .
C10 C 1.1386(9) 0.4319(11) 0.8587(4) 0.027(2) Uani 1 1 d . . . . .
H10A H 1.2132 0.4998 0.8590 0.040 Uiso 1 1 calc R U . . .
H10B H 1.1663 0.3319 0.8454 0.040 Uiso 1 1 calc R U . . .
H10C H 1.1026 0.4266 0.9020 0.040 Uiso 1 1 calc R U . . .
C11 C 0.6876(7) 0.7166(8) 0.8987(3) 0.0131(18) Uani 1 1 d . . . . .
C12 C 0.6543(8) 0.5777(10) 0.8721(4) 0.0199(18) Uani 1 1 d . . . . .
H12 H 0.6681 0.5590 0.8278 0.024 Uiso 1 1 calc R U . . .
C13 C 0.6011(8) 0.4675(10) 0.9103(4) 0.0227(19) Uani 1 1 d . . . . .
H13 H 0.5784 0.3734 0.8921 0.027 Uiso 1 1 calc R U . . .
C14 C 0.5806(8) 0.4945(11) 0.9759(4) 0.025(2) Uani 1 1 d . . . . .
H14 H 0.5435 0.4193 1.0021 0.030 Uiso 1 1 calc R U . . .
C15 C 0.6145(8) 0.6296(10) 1.0016(4) 0.0207(19) Uani 1 1 d . . . . .
H15 H 0.6010 0.6475 1.0459 0.025 Uiso 1 1 calc R U . . .
C16 C 0.6684(6) 0.7414(14) 0.9642(3) 0.0167(15) Uani 1 1 d . . . . .
H16 H 0.6922 0.8344 0.9831 0.020 Uiso 1 1 calc R U . . .
C17 C 0.8459(8) 0.9852(9) 0.8971(3) 0.0148(17) Uani 1 1 d . . . . .
C18 C 0.7849(8) 1.0793(10) 0.9411(3) 0.0173(17) Uani 1 1 d . . . . .
H18 H 0.6930 1.0786 0.9432 0.021 Uiso 1 1 calc R U . . .
C19 C 0.8543(8) 1.1728(10) 0.9812(3) 0.0205(19) Uani 1 1 d . . . . .
H19 H 0.8103 1.2376 1.0098 0.025 Uiso 1 1 calc R U . . .
C20 C 0.9889(8) 1.1720(10) 0.9799(3) 0.0211(19) Uani 1 1 d . . . . .
H20 H 1.0377 1.2327 1.0088 0.025 Uiso 1 1 calc R U . . .
C21 C 1.0507(8) 1.0824(10) 0.9362(4) 0.0202(19) Uani 1 1 d . . . . .
H21 H 1.1425 1.0848 0.9339 0.024 Uiso 1 1 calc R U . . .
C22 C 0.9808(8) 0.9888(9) 0.8954(4) 0.0163(17) Uani 1 1 d . . . . .
H22 H 1.0253 0.9265 0.8661 0.020 Uiso 1 1 calc R U . . .
C23 C 0.6215(7) 0.9925(9) 0.8241(3) 0.0130(16) Uani 1 1 d . . . . .
C24 C 0.6723(7) 1.1050(9) 0.7856(3) 0.0137(17) Uani 1 1 d . . . . .
H24 H 0.7628 1.1043 0.7777 0.016 Uiso 1 1 calc R U . . .
C25 C 0.5978(7) 1.2179(9) 0.7582(4) 0.019(2) Uani 1 1 d . . . . .
C26 C 0.4722(8) 1.2338(13) 0.7832(3) 0.025(2) Uani 1 1 d . . . . .
H26 H 0.4229 1.3210 0.7737 0.030 Uiso 1 1 calc R U . . .
C27 C 0.4209(8) 1.1238(10) 0.8214(4) 0.0210(19) Uani 1 1 d . . . . .
H27 H 0.3359 1.1369 0.8374 0.025 Uiso 1 1 calc R U . . .
C28 C 0.4891(7) 0.9924(9) 0.8376(3) 0.0141(17) Uani 1 1 d . . . . .
C29 C 0.6017(8) 0.9040(10) 0.6759(3) 0.0160(18) Uani 1 1 d . . . . .
C30 C 0.5324(8) 0.8026(9) 0.7132(3) 0.0177(18) Uani 1 1 d . . . . .
H30 H 0.5730 0.7119 0.7262 0.021 Uiso 1 1 calc R U . . .
C31 C 0.4046(8) 0.8306(10) 0.7321(4) 0.0192(18) Uani 1 1 d . . . . .
C32 C 0.3393(8) 0.9440(11) 0.6992(4) 0.023(2) Uani 1 1 d . . . . .
H32 H 0.2482 0.9539 0.7032 0.028 Uiso 1 1 calc R U . . .
C33 C 0.4059(8) 1.0418(10) 0.6609(4) 0.0214(19) Uani 1 1 d . . . . .
H33 H 0.3587 1.1166 0.6382 0.026 Uiso 1 1 calc R U . . .
C34 C 0.5410(8) 1.0358(10) 0.6541(3) 0.0179(18) Uani 1 1 d . . . . .
C35 C 0.4077(8) 0.8545(10) 0.8543(4) 0.0197(18) Uani 1 1 d . . . . .
H35A H 0.3322 0.8870 0.8795 0.024 Uiso 1 1 calc R U . . .
H35B H 0.4605 0.7868 0.8817 0.024 Uiso 1 1 calc R U . . .
C36 C 0.3574(7) 0.7646(15) 0.7937(3) 0.0225(19) Uani 1 1 d . . . . .
H36A H 0.3872 0.6596 0.7970 0.027 Uiso 1 1 calc R U . . .
H36B H 0.2614 0.7641 0.7931 0.027 Uiso 1 1 calc R U . . .
C37 C 0.6367(9) 1.2878(10) 0.6956(4) 0.029(2) Uani 1 1 d . . . . .
H37A H 0.7302 1.3124 0.6976 0.035 Uiso 1 1 calc R U . . .
H37B H 0.5881 1.3822 0.6892 0.035 Uiso 1 1 calc R U . . .
C38 C 0.6094(8) 1.1798(10) 0.6361(4) 0.0210(18) Uani 1 1 d . . . . .
H38A H 0.5556 1.2338 0.6038 0.025 Uiso 1 1 calc R U . . .
H38B H 0.6928 1.1548 0.6158 0.025 Uiso 1 1 calc R U . . .
C39 C 0.728(3) 0.690(2) 0.6062(11) 0.019(3) Uani 0.7 1 d D U P A 1
C40 C 0.800(2) 0.558(2) 0.6053(10) 0.019(3) Uani 0.7 1 d D U P A 1
H40 H 0.8674 0.5430 0.6360 0.022 Uiso 0.7 1 calc R U P A 1
C41 C 0.7726(19) 0.4482(17) 0.5591(7) 0.021(3) Uani 0.7 1 d D U P A 1
H41 H 0.8235 0.3597 0.5580 0.025 Uiso 0.7 1 calc R U P A 1
C42 C 0.6728(18) 0.4673(16) 0.5154(7) 0.021(3) Uani 0.7 1 d D U P A 1
H42 H 0.6587 0.3949 0.4825 0.025 Uiso 0.7 1 calc R U P A 1
C43 C 0.5941(14) 0.5896(17) 0.5188(6) 0.022(3) Uani 0.7 1 d D U P A 1
H43 H 0.5203 0.5983 0.4912 0.026 Uiso 0.7 1 calc R U P A 1
C44 C 0.6230(14) 0.7013(15) 0.5633(7) 0.021(3) Uani 0.7 1 d D U P A 1
H44 H 0.5700 0.7881 0.5644 0.025 Uiso 0.7 1 calc R U P A 1
C39' C 0.738(6) 0.685(4) 0.607(2) 0.015(6) Uani 0.3 1 d D U P A 2
C40' C 0.809(5) 0.554(5) 0.601(2) 0.015(6) Uani 0.3 1 d D U P A 2
H40' H 0.8765 0.5309 0.6311 0.018 Uiso 0.3 1 calc R U P A 2
C41' C 0.782(4) 0.455(3) 0.5501(16) 0.015(6) Uani 0.3 1 d D U P A 2
H41' H 0.8325 0.3672 0.5454 0.017 Uiso 0.3 1 calc R U P A 2
C42' C 0.684(4) 0.486(3) 0.5069(14) 0.015(6) Uani 0.3 1 d D U P A 2
H42' H 0.6608 0.4143 0.4750 0.018 Uiso 0.3 1 calc R U P A 2
C43' C 0.618(3) 0.618(3) 0.5098(12) 0.015(5) Uani 0.3 1 d D U P A 2
H43' H 0.5520 0.6410 0.4791 0.018 Uiso 0.3 1 calc R U P A 2
C44' C 0.650(3) 0.720(3) 0.5582(15) 0.015(6) Uani 0.3 1 d D U P A 2
H44' H 0.6102 0.8159 0.5577 0.019 Uiso 0.3 1 calc R U P A 2
C45 C 0.864(3) 0.970(3) 0.6233(9) 0.017(3) Uani 0.7 1 d D U P A 1
C46 C 0.948(2) 1.062(3) 0.6571(7) 0.019(3) Uani 0.7 1 d D U P A 1
H46 H 0.9473 1.0611 0.7028 0.023 Uiso 0.7 1 calc R U P A 1
C47 C 1.0331(18) 1.155(2) 0.6266(6) 0.021(3) Uani 0.7 1 d D U P A 1
H47 H 1.0908 1.2171 0.6507 0.025 Uiso 0.7 1 calc R U P A 1
C48 C 1.0335(14) 1.1575(17) 0.5597(6) 0.020(3) Uani 0.7 1 d D U P A 1
H48 H 1.0915 1.2218 0.5379 0.024 Uiso 0.7 1 calc R U P A 1
C49 C 0.9495(16) 1.0662(19) 0.5247(6) 0.021(3) Uani 0.7 1 d D U P A 1
H49 H 0.9514 1.0676 0.4791 0.025 Uiso 0.7 1 calc R U P A 1
C50 C 0.863(2) 0.973(2) 0.5556(9) 0.020(3) Uani 0.7 1 d D U P A 1
H50 H 0.8040 0.9121 0.5316 0.024 Uiso 0.7 1 calc R U P A 1
C45' C 0.874(7) 0.967(8) 0.625(2) 0.015(6) Uani 0.3 1 d D U P A 2
C46' C 0.952(6) 1.053(6) 0.6661(14) 0.015(6) Uani 0.3 1 d D U P A 2
H46' H 0.9498 1.0353 0.7111 0.018 Uiso 0.3 1 calc R U P A 2
C47' C 1.033(4) 1.161(4) 0.6431(12) 0.016(6) Uani 0.3 1 d D U P A 2
H47' H 1.0786 1.2259 0.6718 0.019 Uiso 0.3 1 calc R U P A 2
C48' C 1.047(3) 1.175(4) 0.5770(12) 0.015(6) Uani 0.3 1 d D U P A 2
H48' H 1.1094 1.2433 0.5605 0.018 Uiso 0.3 1 calc R U P A 2
C49' C 0.971(4) 1.091(4) 0.5351(13) 0.016(6) Uani 0.3 1 d D U P A 2
H49' H 0.9787 1.1044 0.4900 0.019 Uiso 0.3 1 calc R U P A 2
C50' C 0.885(4) 0.986(5) 0.5585(19) 0.016(6) Uani 0.3 1 d D U P A 2
H50' H 0.8330 0.9274 0.5298 0.019 Uiso 0.3 1 calc R U P A 2

loop_
_atom_site_aniso_label
_atom_site_aniso_U_11
_atom_site_aniso_U_22
_atom_site_aniso_U_33
_atom_site_aniso_U_23
_atom_site_aniso_U_13
_atom_site_aniso_U_12
Pd1 0.0172(3) 0.0101(2) 0.0048(2) -0.0001(3) 0.00005(16) 0.0024(4)
P1 0.0167(11) 0.0080(10) 0.0069(8) -0.0003(7) 0.0015(7) 0.0007(8)
P2 0.0206(11) 0.0127(11) 0.0052(8) 0.0010(8) -0.0009(8) 0.0032(9)
C1 0.022(4) 0.012(4) 0.011(4) 0.006(3) -0.001(3) 0.002(4)
C2 0.018(4) 0.016(4) 0.021(4) 0.009(3) 0.003(3) 0.005(4)
C3 0.021(5) 0.015(4) 0.018(4) -0.004(3) -0.004(3) -0.004(4)
C4 0.016(4) 0.019(5) 0.013(4) -0.004(3) 0.001(3) -0.002(4)
C5 0.022(4) 0.025(5) 0.015(4) -0.002(3) 0.001(3) 0.003(4)
C6 0.022(5) 0.036(6) 0.016(4) -0.007(4) 0.003(3) 0.001(4)
C7 0.028(5) 0.031(6) 0.029(5) -0.004(4) 0.005(4) 0.015(5)
C8 0.030(5) 0.013(5) 0.031(5) -0.008(4) -0.002(4) 0.012(4)
C9 0.035(5) 0.017(5) 0.022(4) 0.001(4) 0.002(4) 0.001(4)
C10 0.039(6) 0.019(5) 0.022(4) 0.006(4) 0.000(4) 0.007(4)
C11 0.011(3) 0.013(5) 0.015(3) 0.005(3) 0.003(3) -0.004(3)
C12 0.025(5) 0.018(5) 0.016(4) 0.001(3) 0.000(3) -0.003(4)
C13 0.023(5) 0.018(5) 0.027(4) 0.004(4) 0.001(4) -0.007(4)
C14 0.028(5) 0.031(6) 0.017(4) 0.013(4) 0.003(3) -0.004(4)
C15 0.028(5) 0.025(5) 0.009(4) 0.005(3) 0.003(3) 0.000(4)
C16 0.017(3) 0.020(4) 0.013(3) 0.003(5) 0.002(2) 0.003(5)
C17 0.025(5) 0.011(4) 0.009(3) 0.005(3) -0.002(3) 0.002(4)
C18 0.021(4) 0.018(4) 0.012(4) -0.002(3) 0.003(3) 0.001(4)
C19 0.035(5) 0.018(5) 0.009(3) -0.003(3) 0.002(3) -0.004(4)
C20 0.038(5) 0.015(5) 0.010(4) -0.003(3) -0.007(3) -0.006(4)
C21 0.018(4) 0.018(5) 0.025(4) 0.004(4) -0.007(3) -0.007(4)
C22 0.020(4) 0.010(4) 0.018(4) 0.005(3) -0.003(3) 0.000(3)
C23 0.021(4) 0.009(4) 0.009(3) -0.005(3) -0.002(3) 0.002(3)
C24 0.017(4) 0.014(4) 0.010(3) -0.001(3) -0.004(3) -0.001(3)
C25 0.026(4) 0.012(6) 0.020(4) -0.006(3) -0.005(3) -0.003(3)
C26 0.035(4) 0.017(6) 0.023(4) -0.007(4) -0.011(3) 0.011(5)
C27 0.017(4) 0.028(5) 0.018(4) -0.010(4) -0.001(3) 0.005(4)
C28 0.019(4) 0.016(4) 0.007(3) -0.008(3) 0.001(3) 0.001(4)
C29 0.019(4) 0.023(5) 0.006(3) 0.001(3) -0.001(3) 0.006(4)
C30 0.023(4) 0.014(4) 0.016(4) -0.005(3) -0.004(3) 0.001(3)
C31 0.025(5) 0.018(5) 0.014(4) -0.011(3) -0.001(3) -0.006(4)
C32 0.019(5) 0.029(5) 0.022(4) -0.009(4) -0.005(3) -0.002(4)
C33 0.026(5) 0.024(5) 0.014(4) -0.002(3) -0.005(3) 0.009(4)
C34 0.025(5) 0.023(5) 0.006(3) -0.004(3) -0.001(3) 0.005(4)
C35 0.016(4) 0.028(5) 0.014(4) -0.003(4) 0.004(3) 0.002(4)
C36 0.020(4) 0.024(5) 0.023(4) -0.005(5) 0.003(3) -0.009(5)
C37 0.041(5) 0.019(6) 0.026(4) 0.007(3) -0.013(4) -0.004(4)
C38 0.030(5) 0.015(4) 0.018(4) 0.004(3) 0.002(3) 0.006(4)
C39 0.024(6) 0.021(5) 0.013(4) -0.001(4) -0.002(4) 0.002(4)
C40 0.025(6) 0.017(5) 0.014(5) 0.000(4) -0.001(4) -0.002(4)
C41 0.029(6) 0.018(5) 0.014(5) -0.002(4) 0.001(4) -0.001(4)
C42 0.032(6) 0.020(5) 0.011(5) -0.004(4) 0.000(4) -0.002(4)
C43 0.030(6) 0.024(5) 0.012(4) -0.004(4) -0.002(4) 0.001(4)
C44 0.026(6) 0.021(5) 0.016(5) -0.004(4) -0.003(4) 0.003(4)
C39' 0.016(8) 0.016(8) 0.013(7) -0.002(6) 0.004(6) -0.002(6)
C40' 0.016(8) 0.014(8) 0.013(8) -0.002(6) 0.004(6) -0.003(6)
C41' 0.016(8) 0.014(8) 0.013(8) -0.001(6) 0.006(6) -0.003(6)
C42' 0.018(8) 0.016(8) 0.011(8) -0.001(6) 0.005(6) -0.002(6)
C43' 0.017(8) 0.016(8) 0.011(7) -0.001(6) 0.005(6) -0.002(6)
C44' 0.017(8) 0.016(8) 0.014(7) -0.002(6) 0.004(6) -0.002(6)
C45 0.022(6) 0.019(6) 0.009(4) 0.003(4) 0.003(4) 0.006(5)
C46 0.025(6) 0.021(6) 0.011(5) 0.004(4) 0.002(5) 0.003(4)
C47 0.026(5) 0.025(5) 0.012(5) 0.004(5) 0.001(5) 0.000(4)
C48 0.025(5) 0.025(5) 0.011(5) 0.008(4) 0.004(4) 0.003(4)
C49 0.026(6) 0.028(6) 0.007(5) 0.006(4) 0.003(4) 0.004(4)
C50 0.025(6) 0.024(6) 0.010(4) 0.004(4) 0.002(4) 0.004(4)
C45' 0.017(8) 0.016(8) 0.013(8) -0.004(6) 0.004(6) 0.004(6)
C46' 0.017(8) 0.017(8) 0.011(8) -0.002(6) 0.006(6) 0.001(6)
C47' 0.018(8) 0.019(8) 0.010(8) 0.000(6) 0.005(6) 0.001(6)
C48' 0.017(8) 0.017(8) 0.011(8) -0.001(6) 0.003(6) 0.002(6)
C49' 0.018(8) 0.018(8) 0.012(8) -0.004(6) 0.003(6) 0.003(6)
C50' 0.018(8) 0.017(8) 0.013(8) -0.004(6) 0.003(6) 0.004(6)

loop_
_atom_type_symbol
_atom_type_description
_atom_type_scat_dispersion_real
_atom_type_scat_dispersion_imag
_atom_type_scat_source
C C 0.0033 0.0016 'International Tables Vol C Tables 4.2.6.8 and 6.1.1.4'
H H 0.0000 0.0000 'International Tables Vol C Tables 4.2.6.8 and 6.1.1.4'
P P 0.1023 0.0942 'International Tables Vol C Tables 4.2.6.8 and 6.1.1.4'
Pd Pd -0.9988 1.0072 'International Tables Vol C Tables 4.2.6.8 and 6.1.1.4'

loop_
_geom_angle_atom_site_label_1
_geom_angle_atom_site_label_2
_geom_angle_atom_site_label_3
_geom_angle
C4 Pd1 C1 76.6(3)
C4 Pd1 P1 162.1(2)
C1 Pd1 P1 87.1(2)
C4 Pd1 P2 95.3(2)
C1 Pd1 P2 169.4(2)
P1 Pd1 P2 101.73(7)
C11 P1 C17 104.4(3)
C11 P1 C23 108.4(3)
C17 P1 C23 96.1(3)
C11 P1 Pd1 112.1(2)
C17 P1 Pd1 112.8(3)
C23 P1 Pd1 121.0(2)
C45 P2 C29 108.9(13)
C29 P2 C39' 99.1(17)
C29 P2 C45' 112(3)
C39' P2 C45' 104(3)
C45 P2 C39 103.5(14)
C29 P2 C39 95.6(8)
C45 P2 Pd1 111.8(9)
C29 P2 Pd1 117.7(2)
C39' P2 Pd1 114.7(13)
C45' P2 Pd1 108(2)
C39 P2 Pd1 117.4(6)
C2 C1 Pd1 109.6(5)
C9 C2 C3 111.3(7)
C9 C2 C10 108.8(7)
C3 C2 C10 112.4(7)
C9 C2 C1 111.9(7)
C3 C2 C1 103.5(6)
C10 C2 C1 108.9(7)
C8 C3 C4 121.4(8)
C8 C3 C2 123.2(8)
C4 C3 C2 115.3(7)
C3 C4 C5 116.7(7)
C3 C4 Pd1 115.4(5)
C5 C4 Pd1 127.9(6)
C6 C5 C4 121.0(8)
C7 C6 C5 121.6(8)
C6 C7 C8 117.8(8)
C3 C8 C7 121.5(8)
C16 C11 C12 119.3(8)
C16 C11 P1 123.6(7)
C12 C11 P1 117.1(5)
C13 C12 C11 120.0(7)
C12 C13 C14 120.2(8)
C15 C14 C13 119.4(8)
C14 C15 C16 121.4(8)
C15 C16 C11 119.7(10)
C22 C17 C18 117.5(7)
C22 C17 P1 120.8(6)
C18 C17 P1 121.7(6)
C19 C18 C17 121.8(8)
C18 C19 C20 119.7(8)
C21 C20 C19 119.3(7)
C20 C21 C22 120.9(8)
C21 C22 C17 120.6(8)
C24 C23 C28 119.6(7)
C24 C23 P1 108.6(6)
C28 C23 P1 131.8(6)
C25 C24 C23 123.4(7)
C24 C25 C26 115.3(8)
C24 C25 C37 120.3(7)
C26 C25 C37 122.5(7)
C27 C26 C25 120.3(9)
C26 C27 C28 122.6(8)
C23 C28 C27 116.0(8)
C23 C28 C35 125.9(7)
C27 C28 C35 116.8(7)
C30 C29 C34 119.6(7)
C30 C29 P2 108.3(6)
C34 C29 P2 132.0(6)
C29 C30 C31 122.1(8)
C32 C31 C30 116.2(8)
C32 C31 C36 123.2(8)
C30 C31 C36 119.2(8)
C33 C32 C31 120.4(8)
C32 C33 C34 122.7(8)
C33 C34 C29 115.9(8)
C33 C34 C38 117.3(8)
C29 C34 C38 125.7(7)
C28 C35 C36 113.8(6)
C31 C36 C35 112.1(8)
C25 C37 C38 112.1(7)
C34 C38 C37 113.5(6)
C40 C39 C44 117.6(7)
C40 C39 P2 118.4(10)
C44 C39 P2 123.9(10)
C39 C40 C41 120.1(8)
C42 C41 C40 120.5(9)
C43 C42 C41 120.3(8)
C42 C43 C44 119.2(9)
C43 C44 C39 122.0(8)
C40' C39' C44' 117.5(9)
C40' C39' P2 125(2)
C44' C39' P2 116(2)
C39' C40' C41' 119.9(8)
C42' C41' C40' 120.5(9)
C43' C42' C41' 120.4(9)
C42' C43' C44' 119.1(9)
C43' C44' C39' 121.8(9)
C46 C45 C50 119.5(8)
C46 C45 P2 118.7(11)
C50 C45 P2 121.4(13)
C47 C46 C45 121.8(9)
C46 C47 C48 118.9(9)
C49 C48 C47 120.4(9)
C50 C49 C48 120.7(8)
C49 C50 C45 118.6(9)
C46' C45' C50' 119.1(10)
C46' C45' P2 114(2)
C50' C45' P2 127(2)
C47' C46' C45' 121.8(11)
C46' C47' C48' 118.9(12)
C49' C48' C47' 120.3(11)
C50' C49' C48' 120.6(10)
C49' C50' C45' 119.0(11)

loop_
_geom_bond_atom_site_label_1
_geom_bond_atom_site_label_2
_geom_bond_distance
Pd1 C4 2.069(8)
Pd1 C1 2.087(7)
Pd1 P1 2.3626(19)
Pd1 P2 2.3944(19)
P1 C11 1.831(7)
P1 C17 1.845(8)
P1 C23 1.854(8)
P2 C45 1.827(9)
P2 C29 1.847(8)
P2 C39' 1.850(7)
P2 C45' 1.851(13)
P2 C39 1.854(6)
C1 C2 1.548(11)
C2 C9 1.504(12)
C2 C3 1.519(11)
C2 C10 1.536(11)
C3 C8 1.380(11)
C3 C4 1.407(12)
C4 C5 1.410(10)
C5 C6 1.404(11)
C6 C7 1.371(13)
C7 C8 1.405(12)
C11 C16 1.399(9)
C11 C12 1.401(11)
C12 C13 1.385(11)
C13 C14 1.406(11)
C14 C15 1.364(13)
C15 C16 1.387(13)
C17 C22 1.393(11)
C17 C18 1.400(11)
C18 C19 1.376(11)
C19 C20 1.390(12)
C20 C21 1.376(12)
C21 C22 1.386(11)
C23 C24 1.394(11)
C23 C28 1.398(11)
C24 C25 1.387(11)
C25 C26 1.410(11)
C25 C37 1.505(11)
C26 C27 1.375(13)
C27 C28 1.408(12)
C28 C35 1.535(11)
C29 C30 1.398(11)
C29 C34 1.406(12)
C30 C31 1.405(11)
C31 C32 1.391(12)
C31 C36 1.499(11)
C32 C33 1.374(12)
C33 C34 1.405(11)
C34 C38 1.517(12)
C35 C36 1.577(12)
C37 C38 1.592(12)
C39 C40 1.391(11)
C39 C44 1.394(7)
C40 C41 1.399(12)
C41 C42 1.375(12)
C42 C43 1.365(13)
C43 C44 1.391(12)
C39' C40' 1.392(12)
C39' C44' 1.393(6)
C40' C41' 1.400(12)
C41' C42' 1.375(12)
C42' C43' 1.365(13)
C43' C44' 1.391(12)
C45 C46 1.387(12)
C45 C50 1.409(11)
C46 C47 1.370(13)
C47 C48 1.392(13)
C48 C49 1.389(5)
C49 C50 1.389(13)
C45' C46' 1.388(12)
C45' C50' 1.410(11)
C46' C47' 1.370(14)
C47' C48' 1.392(14)
C48' C49' 1.390(6)
C49' C50' 1.389(14)

loop_
_geom_torsion_atom_site_label_1
_geom_torsion_atom_site_label_2
_geom_torsion_atom_site_label_3
_geom_torsion_atom_site_label_4
_geom_torsion
Pd1 C1 C2 C9 -74.2(7)
Pd1 C1 C2 C3 45.7(7)
Pd1 C1 C2 C10 165.4(5)
C9 C2 C3 C8 -88.8(10)
C10 C2 C3 C8 33.6(12)
C1 C2 C3 C8 150.9(8)
C9 C2 C3 C4 93.0(9)
C10 C2 C3 C4 -144.7(8)
C1 C2 C3 C4 -27.3(9)
C8 C3 C4 C5 -2.6(12)
C2 C3 C4 C5 175.6(7)
C8 C3 C4 Pd1 178.7(6)
C2 C3 C4 Pd1 -3.0(9)
C3 C4 C5 C6 0.1(12)
Pd1 C4 C5 C6 178.6(6)
C4 C5 C6 C7 2.4(13)
C5 C6 C7 C8 -2.3(14)
C4 C3 C8 C7 2.7(13)
C2 C3 C8 C7 -175.4(8)
C6 C7 C8 C3 -0.2(14)
C17 P1 C11 C16 24.1(7)
C23 P1 C11 C16 -77.5(7)
Pd1 P1 C11 C16 146.4(6)
C17 P1 C11 C12 -156.9(6)
C23 P1 C11 C12 101.5(6)
Pd1 P1 C11 C12 -34.5(7)
C16 C11 C12 C13 1.0(12)
P1 C11 C12 C13 -178.1(6)
C11 C12 C13 C14 -0.1(13)
C12 C13 C14 C15 -0.5(13)
C13 C14 C15 C16 0.3(13)
C14 C15 C16 C11 0.6(12)
C12 C11 C16 C15 -1.2(11)
P1 C11 C16 C15 177.8(6)
C11 P1 C17 C22 109.6(6)
C23 P1 C17 C22 -139.6(6)
Pd1 P1 C17 C22 -12.3(7)
C11 P1 C17 C18 -69.2(7)
C23 P1 C17 C18 41.6(7)
Pd1 P1 C17 C18 168.9(6)
C22 C17 C18 C19 0.2(12)
P1 C17 C18 C19 179.0(6)
C17 C18 C19 C20 -1.7(12)
C18 C19 C20 C21 2.9(12)
C19 C20 C21 C22 -2.6(12)
C20 C21 C22 C17 1.1(12)
C18 C17 C22 C21 0.1(11)
P1 C17 C22 C21 -178.7(6)
C11 P1 C23 C24 176.7(5)
C17 P1 C23 C24 69.3(5)
Pd1 P1 C23 C24 -51.9(6)
C11 P1 C23 C28 -7.6(8)
C17 P1 C23 C28 -115.0(7)
Pd1 P1 C23 C28 123.8(6)
C28 C23 C24 C25 -1.2(11)
P1 C23 C24 C25 175.1(6)
C23 C24 C25 C26 14.2(11)
C23 C24 C25 C37 -150.5(7)
C24 C25 C26 C27 -13.6(11)
C37 C25 C26 C27 150.8(8)
C25 C26 C27 C28 0.4(12)
C24 C23 C28 C27 -12.2(10)
P1 C23 C28 C27 172.5(6)
C24 C23 C28 C35 153.9(7)
P1 C23 C28 C35 -21.5(11)
C26 C27 C28 C23 12.8(11)
C26 C27 C28 C35 -154.6(7)
C45 P2 C29 C30 -176.4(9)
C39' P2 C29 C30 76(2)
C45' P2 C29 C30 -174.5(17)
C39 P2 C29 C30 77.2(11)
Pd1 P2 C29 C30 -47.9(6)
C45 P2 C29 C34 1.2(11)
C39' P2 C29 C34 -106(2)
C45' P2 C29 C34 3.1(18)
C39 P2 C29 C34 -105.2(12)
Pd1 P2 C29 C34 129.7(7)
C34 C29 C30 C31 -2.7(11)
P2 C29 C30 C31 175.3(6)
C29 C30 C31 C32 15.6(11)
C29 C30 C31 C36 -151.0(8)
C30 C31 C32 C33 -13.4(11)
C36 C31 C32 C33 152.6(8)
C31 C32 C33 C34 -1.6(13)
C32 C33 C34 C29 14.6(11)
C32 C33 C34 C38 -154.2(8)
C30 C29 C34 C33 -12.2(11)
P2 C29 C34 C33 170.4(6)
C30 C29 C34 C38 155.6(7)
P2 C29 C34 C38 -21.8(12)
C23 C28 C35 C36 -83.4(10)
C27 C28 C35 C36 82.6(9)
C32 C31 C36 C35 -87.6(10)
C30 C31 C36 C35 78.0(11)
C28 C35 C36 C31 2.1(11)
C24 C25 C37 C38 74.1(9)
C26 C25 C37 C38 -89.5(10)
C33 C34 C38 C37 81.5(9)
C29 C34 C38 C37 -86.1(9)
C25 C37 C38 C34 4.4(10)
C45 P2 C39 C40 101(3)
C29 P2 C39 C40 -148(2)
C39' P2 C39 C40 17(50)
C45' P2 C39 C40 97(4)
Pd1 P2 C39 C40 -23(3)
C45 P2 C39 C44 -84(3)
C29 P2 C39 C44 27(3)
C39' P2 C39 C44 -167(54)
C45' P2 C39 C44 -87(4)
Pd1 P2 C39 C44 153(2)
C44 C39 C40 C41 5(4)
P2 C39 C40 C41 -179(2)
C39 C40 C41 C42 -2(4)
C40 C41 C42 C43 -4(3)
C41 C42 C43 C44 6(2)
C42 C43 C44 C39 -2(2)
C40 C39 C44 C43 -3(4)
P2 C39 C44 C43 -178.6(17)
C45 P2 C39' C40' 97(6)
C29 P2 C39' C40' -151(6)
C45' P2 C39' C40' 93(6)
C39 P2 C39' C40' -165(56)
Pd1 P2 C39' C40' -25(7)
C45 P2 C39' C44' -72(5)
C29 P2 C39' C44' 40(5)
C45' P2 C39' C44' -75(5)
C39 P2 C39' C44' 26(47)
Pd1 P2 C39' C44' 167(4)
C44' C39' C40' C41' -7(8)
P2 C39' C40' C41' -175(5)
C39' C40' C41' C42' -1(8)
C40' C41' C42' C43' 6(6)
C41' C42' C43' C44' -2(5)
C42' C43' C44' C39' -6(5)
C40' C39' C44' C43' 10(7)
P2 C39' C44' C43' 180(3)
C29 P2 C45 C46 102(3)
C39' P2 C45 C46 -153(3)
C45' P2 C45 C46 -50(47)
C39 P2 C45 C46 -157(3)
Pd1 P2 C45 C46 -30(3)
C29 P2 C45 C50 -85(3)
C39' P2 C45 C50 20(3)
C45' P2 C45 C50 124(51)
C39 P2 C45 C50 16(3)
Pd1 P2 C45 C50 143(2)
C50 C45 C46 C47 -1(5)
P2 C45 C46 C47 172(2)
C45 C46 C47 C48 0(4)
C46 C47 C48 C49 0(3)
C47 C48 C49 C50 1(3)
C48 C49 C50 C45 -1(3)
C46 C45 C50 C49 2(4)
P2 C45 C50 C49 -172(2)
C45 P2 C45' C46' 128(54)
C29 P2 C45' C46' 99(6)
C39' P2 C45' C46' -155(6)
C39 P2 C45' C46' -158(5)
Pd1 P2 C45' C46' -32(7)
C45 P2 C45' C50' -54(44)
C29 P2 C45' C50' -83(7)
C39' P2 C45' C50' 23(8)
C39 P2 C45' C50' 19(8)
Pd1 P2 C45' C50' 145(6)
C50' C45' C46' C47' 4(10)
P2 C45' C46' C47' -178(5)
C45' C46' C47' C48' -7(8)
C46' C47' C48' C49' 6(6)
C47' C48' C49' C50' -3(6)
C48' C49' C50' C45' 0(7)
C46' C45' C50' C49' -1(10)
P2 C45' C50' C49' -179(6)
